data_1525992
loop_
_publ_author_name
'Eto, T.'
'Ishizuka, M.'
'Kikegawa, T.'
'Endo, S.'
'Kanomata, T.'

_publ_section_title
;
 Pressure-induced structural phase transition in a ferromagnet Cr Te
;
_journal_name_full 'Journal of Alloys Compd.'
_journal_page_first 16
_journal_page_last 21
_journal_volume 315
_journal_year 2001
_chemical_formula_sum 'Cr Te'
_space_group_IT_number 62
_symmetry_space_group_name_Hall '-P 2c 2ab'
_symmetry_space_group_name_H-M 'P b n m'
_cell_angle_alpha 90
_cell_angle_beta 90
_cell_angle_gamma 90
_cell_formula_units_Z 4
_cell_length_a 6.27
_cell_length_b 5.83
_cell_length_c 3.71
_cell_volume 135.616
_citation_journal_id_ASTM JALCEU
_cod_data_source_file Eto_JALCEU_2001_1155.cif
_cod_data_source_block Cr1Te1
_cod_original_cell_volume 135.6157
_cod_original_sg_symbol_Hall '-P 2ac 2n (z,x,y)'
_cod_original_formula_sum 'Cr1 Te1'
_cod_database_code 1525992

loop_
_symmetry_equiv_pos_as_xyz
x,y,z
x+1/2,-y+1/2,-z
-x+1/2,y+1/2,-z+1/2
-x,-y,z+1/2
-x,-y,-z
-x-1/2,y-1/2,z
x-1/2,-y-1/2,z-1/2
x,y,-z-1/2

loop_
_atom_site_label
_atom_site_type_symbol
_atom_site_fract_x
_atom_site_fract_y
_atom_site_fract_z
_atom_site_occupancy
_atom_site_U_iso_or_equiv
Cr1 Cr+2 0.189 0.002 0.25 1 0.0
Te1 Te-2 0.572 0.231 0.25 1 0.0
